data_7104882
loop_
_publ_author_name
'Hlavinka, Mark L.'
'Hagadorn, John R.'

_publ_section_title
;
 New dibenzofuran-bridged bis(amidoamine) and bis(ethylenediamine) ligands
 and their dinuclear zinc and aluminium complexes
;
_journal_coden_ASTM CHCOFS
_journal_issue 21
_journal_name_full
;
 Chemical Communications (Cambridge, United Kingdom)
;
_journal_page_first 2686
_journal_page_last 2687
_journal_paper_doi 10.1039/b309732c
_journal_year 2003
_chemical_formula_sum 'C24 H38 Al2 N4 O'
_chemical_formula_weight 452.54
_chemical_name_common LAl2Me4
_space_group_IT_number 14
_symmetry_cell_setting monoclinic
_symmetry_space_group_name_Hall '-P 2ybc'
_symmetry_space_group_name_H-M 'P 1 21/c 1'
_atom_sites_solution_hydrogens geom
_atom_sites_solution_primary direct
_atom_sites_solution_secondary difmap
_audit_creation_method SHELXL-97
_cell_angle_alpha 90.00
_cell_angle_beta 99.5860(10)
_cell_angle_gamma 90.00
_cell_formula_units_Z 4
_cell_length_a 13.3634(4)
_cell_length_b 10.6542(3)
_cell_length_c 18.4122(6)
_cell_measurement_reflns_used 7680
_cell_measurement_temperature 140(2)
_cell_measurement_theta_max 31.509
_cell_measurement_theta_min 2.217
_cell_volume 2584.86(14)
_computing_cell_refinement 'SAINT, Bruker'
_computing_data_collection 'SMART, Bruker'
_computing_data_reduction 'SAINT, Bruker'
_computing_molecular_graphics 'SHELXTL, Bruker'
_computing_structure_refinement 'SHELXL-97 (Sheldrick, 1997)'
_computing_structure_solution 'SHELXS-97 (Sheldrick, 1990)'
_diffrn_ambient_temperature 140(2)
_diffrn_measured_fraction_theta_full 0.998
_diffrn_measured_fraction_theta_max 0.998
_diffrn_radiation_monochromator graphite
_diffrn_radiation_source 'fine-focus sealed tube'
_diffrn_radiation_type MoK\a
_diffrn_radiation_wavelength 0.71073
_diffrn_reflns_av_R_equivalents 0.0584
_diffrn_reflns_av_sigmaI/netI 0.0741
_diffrn_reflns_limit_h_max 11
_diffrn_reflns_limit_h_min -17
_diffrn_reflns_limit_k_max 13
_diffrn_reflns_limit_k_min -13
_diffrn_reflns_limit_l_max 23
_diffrn_reflns_limit_l_min -23
_diffrn_reflns_number 19632
_diffrn_reflns_theta_full 27.48
_diffrn_reflns_theta_max 27.48
_diffrn_reflns_theta_min 1.55
_exptl_absorpt_coefficient_mu 0.134
_exptl_absorpt_correction_T_max 1.00
_exptl_absorpt_correction_T_min 0.385
_exptl_absorpt_correction_type multi-scan
_exptl_absorpt_process_details
;
semi-empirical absorption correction applied
using SADABS (Blessing, R. H. Acta Crystallogr., Sect. A 1995, 51, 33-38)
;
_exptl_crystal_colour colorless
_exptl_crystal_density_diffrn 1.163
_exptl_crystal_density_method 'not measured'
_exptl_crystal_description tablet
_exptl_crystal_F_000 976
_exptl_crystal_size_max 0.5
_exptl_crystal_size_mid 0.3
_exptl_crystal_size_min 0.1
_refine_diff_density_max 0.436
_refine_diff_density_min -0.317
_refine_diff_density_rms 0.057
_refine_ls_extinction_method none
_refine_ls_goodness_of_fit_ref 1.030
_refine_ls_hydrogen_treatment mixed
_refine_ls_matrix_type full
_refine_ls_number_parameters 288
_refine_ls_number_reflns 5916
_refine_ls_number_restraints 0
_refine_ls_restrained_S_all 1.030
_refine_ls_R_factor_all 0.0677
_refine_ls_R_factor_gt 0.0488
_refine_ls_shift/su_max 0.001
_refine_ls_shift/su_mean 0.000
_refine_ls_structure_factor_coef Fsqd
_refine_ls_weighting_details 'calc w==1/[\s^2^(Fo^2^)+(0.0567P)^2^+0.7562P] where P==(Fo^2^+2Fc^2^)/3'
_refine_ls_weighting_scheme calc
_refine_ls_wR_factor_gt 0.1239
_refine_ls_wR_factor_ref 0.1351
_reflns_number_gt 4508
_reflns_number_total 5916
_reflns_threshold_expression >2sigma(I)
_cod_data_source_file b309732c.txt
_cod_data_source_block compound_5
_cod_original_sg_symbol_H-M P2(1)/c
_cod_database_code 7104882

loop_
_symmetry_equiv_pos_as_xyz
'x, y, z'
'-x, y+1/2, -z+1/2'
'-x, -y, -z'
'x, -y-1/2, z-1/2'

loop_
_atom_site_label
_atom_site_type_symbol
_atom_site_fract_x
_atom_site_fract_y
_atom_site_fract_z
_atom_site_U_iso_or_equiv
_atom_site_adp_type
_atom_site_occupancy
_atom_site_symmetry_multiplicity
_atom_site_calc_flag
_atom_site_refinement_flags
_atom_site_disorder_assembly
_atom_site_disorder_group
Al1 Al 0.36403(4) 0.38113(5) 0.34152(3) 0.02263(14) Uani 1 1 d . . .
Al2 Al -0.12318(4) 0.48837(5) 0.35584(3) 0.02453(14) Uani 1 1 d . . .
O1 O 0.23695(9) 0.60691(11) 0.37879(7) 0.0233(3) Uani 1 1 d . . .
N1 N 0.49601(12) 0.28971(14) 0.33314(8) 0.0256(3) Uani 1 1 d . . .
N2 N 0.44543(12) 0.51150(14) 0.38734(8) 0.0245(3) Uani 1 1 d . . .
N3 N 0.00948(12) 0.53836(14) 0.35164(8) 0.0256(3) Uani 1 1 d . . .
N4 N -0.07491(12) 0.31066(14) 0.34669(8) 0.0268(3) Uani 1 1 d . . .
C1 C 0.49063(17) 0.15079(18) 0.33642(14) 0.0410(5) Uani 1 1 d . . .
H1A H 0.4396 0.1202 0.2958 0.061 Uiso 1 1 calc R . .
H1B H 0.4717 0.1253 0.3834 0.061 Uiso 1 1 calc R . .
H1C H 0.5570 0.1151 0.3322 0.061 Uiso 1 1 calc R . .
C2 C 0.53581(17) 0.3263(2) 0.26572(11) 0.0378(5) Uani 1 1 d . . .
H2A H 0.5343 0.4179 0.2609 0.057 Uiso 1 1 calc R . .
H2B H 0.4936 0.2887 0.2226 0.057 Uiso 1 1 calc R . .
H2C H 0.6058 0.2965 0.2691 0.057 Uiso 1 1 calc R . .
C3 C 0.56370(15) 0.33755(17) 0.39987(10) 0.0276(4) Uani 1 1 d . . .
H3A H 0.6350 0.3152 0.3975 0.039 Uiso 1 1 calc R . .
H3B H 0.5451 0.2982 0.4445 0.039 Uiso 1 1 calc R . .
C4 C 0.55349(15) 0.47918(17) 0.40444(10) 0.0279(4) Uani 1 1 d . . .
H4A H 0.5823 0.5087 0.4545 0.039 Uiso 1 1 calc R . .
H4B H 0.5909 0.5202 0.3688 0.039 Uiso 1 1 calc R . .
C5 C 0.42345(14) 0.63585(16) 0.39970(9) 0.0233(4) Uani 1 1 d . . .
C6 C 0.49811(15) 0.72953(17) 0.41900(10) 0.0259(4) Uani 1 1 d . . .
H6 H 0.5675 0.7071 0.4222 0.031 Uiso 1 1 calc R . .
C7 C 0.47409(15) 0.85409(17) 0.43361(10) 0.0284(4) Uani 1 1 d . . .
H7 H 0.5276 0.9130 0.4459 0.034 Uiso 1 1 calc R . .
C8 C 0.37560(15) 0.89373(17) 0.43065(10) 0.0289(4) Uani 1 1 d . . .
H8 H 0.3601 0.9782 0.4410 0.035 Uiso 1 1 calc R . .
C9 C 0.29895(15) 0.80383(16) 0.41168(10) 0.0254(4) Uani 1 1 d . . .
C10 C 0.32334(14) 0.68071(16) 0.39596(9) 0.0229(4) Uani 1 1 d . . .
C11 C 0.15483(14) 0.68692(16) 0.38432(9) 0.0239(4) Uani 1 1 d . . .
C12 C 0.19001(15) 0.80814(16) 0.40494(10) 0.0253(4) Uani 1 1 d . . .
C13 C 0.12230(16) 0.90418(17) 0.41542(11) 0.0299(4) Uani 1 1 d . . .
H13 H 0.1454 0.9866 0.4288 0.036 Uiso 1 1 calc R . .
C14 C 0.02092(16) 0.87402(17) 0.40547(11) 0.0303(4) Uani 1 1 d . . .
H14 H -0.0269 0.9366 0.4131 0.036 Uiso 1 1 calc R . .
C15 C -0.01337(15) 0.75391(17) 0.38439(10) 0.0277(4) Uani 1 1 d . . .
H15 H -0.0843 0.7384 0.3775 0.033 Uiso 1 1 calc R . .
C16 C 0.05197(14) 0.65311(16) 0.37263(9) 0.0240(4) Uani 1 1 d . . .
C17 C 0.07401(15) 0.43828(17) 0.33037(12) 0.0310(4) Uani 1 1 d . . .
H17A H 0.1225 0.4093 0.3737 0.043 Uiso 1 1 calc R . .
H17B H 0.1130 0.4692 0.2927 0.043 Uiso 1 1 calc R . .
C18 C 0.00428(15) 0.33109(18) 0.29930(11) 0.0304(4) Uani 1 1 d . . .
H18A H -0.0287 0.3516 0.2485 0.043 Uiso 1 1 calc R . .
H18B H 0.0445 0.2534 0.2976 0.043 Uiso 1 1 calc R . .
C19 C -0.02840(18) 0.25934(19) 0.41963(11) 0.0371(5) Uani 1 1 d . . .
H19A H -0.0818 0.2417 0.4488 0.056 Uiso 1 1 calc R . .
H19B H 0.0191 0.3209 0.4455 0.056 Uiso 1 1 calc R . .
H19C H 0.0080 0.1816 0.4126 0.056 Uiso 1 1 calc R . .
C20 C -0.15188(17) 0.22071(19) 0.31029(12) 0.0361(5) Uani 1 1 d . . .
H20A H -0.1193 0.1400 0.3038 0.054 Uiso 1 1 calc R . .
H20B H -0.1828 0.2537 0.2621 0.054 Uiso 1 1 calc R . .
H20C H -0.2045 0.2089 0.3409 0.054 Uiso 1 1 calc R . .
C21 C 0.29558(16) 0.41383(19) 0.23987(11) 0.0317(4) Uani 1 1 d . . .
H21A H 0.2763 0.5025 0.2348 0.048 Uiso 1 1 calc R . .
H21B H 0.2347 0.3614 0.2289 0.048 Uiso 1 1 calc R . .
H21C H 0.3418 0.3938 0.2054 0.048 Uiso 1 1 calc R . .
C22 C 0.29969(15) 0.27343(18) 0.40736(11) 0.0296(4) Uani 1 1 d . . .
H22A H 0.3523 0.2294 0.4414 0.044 Uiso 1 1 calc R . .
H22B H 0.2557 0.2120 0.3780 0.044 Uiso 1 1 calc R . .
H22C H 0.2591 0.3253 0.4354 0.044 Uiso 1 1 calc R . .
C23 C -0.22165(17) 0.5301(2) 0.26752(12) 0.0372(5) Uani 1 1 d . . .
H23A H -0.2373 0.6200 0.2676 0.056 Uiso 1 1 calc R . .
H23B H -0.2840 0.4816 0.2675 0.056 Uiso 1 1 calc R . .
H23C H -0.1928 0.5096 0.2234 0.056 Uiso 1 1 calc R . .
C24 C -0.16778(16) 0.50736(19) 0.45131(11) 0.0335(4) Uani 1 1 d . . .
H24A H -0.1089 0.5020 0.4908 0.050 Uiso 1 1 calc R . .
H24B H -0.2160 0.4405 0.4575 0.050 Uiso 1 1 calc R . .
H24C H -0.2007 0.5891 0.4534 0.050 Uiso 1 1 calc R . .

loop_
_atom_site_aniso_label
_atom_site_aniso_U_11
_atom_site_aniso_U_22
_atom_site_aniso_U_33
_atom_site_aniso_U_23
_atom_site_aniso_U_13
_atom_site_aniso_U_12
Al1 0.0223(3) 0.0203(3) 0.0257(3) -0.00106(19) 0.0052(2) -0.0009(2)
Al2 0.0222(3) 0.0253(3) 0.0265(3) -0.0009(2) 0.0052(2) -0.0004(2)
O1 0.0213(7) 0.0201(6) 0.0291(6) -0.0012(5) 0.0057(5) -0.0008(5)
N1 0.0265(8) 0.0226(7) 0.0285(8) -0.0024(6) 0.0071(6) 0.0002(6)
N2 0.0228(8) 0.0229(7) 0.0287(7) -0.0022(6) 0.0065(6) -0.0003(6)
N3 0.0249(8) 0.0225(7) 0.0307(8) -0.0026(6) 0.0082(6) 0.0003(6)
N4 0.0265(9) 0.0246(8) 0.0291(8) -0.0012(6) 0.0043(7) -0.0036(6)
C1 0.0328(12) 0.0217(9) 0.0674(15) -0.0071(9) 0.0053(11) 0.0028(8)
C2 0.0332(12) 0.0529(13) 0.0297(10) -0.0017(9) 0.0124(9) 0.0060(10)
C3 0.0240(10) 0.0285(9) 0.0300(9) -0.0004(7) 0.0038(8) 0.0034(7)
C4 0.0241(10) 0.0269(9) 0.0328(9) -0.0040(7) 0.0048(8) -0.0011(7)
C5 0.0285(10) 0.0211(8) 0.0212(8) 0.0001(6) 0.0069(7) -0.0029(7)
C6 0.0246(10) 0.0273(9) 0.0260(8) -0.0003(7) 0.0050(7) -0.0047(7)
C7 0.0323(11) 0.0234(9) 0.0288(9) 0.0002(7) 0.0026(8) -0.0093(8)
C8 0.0349(11) 0.0196(8) 0.0324(9) -0.0003(7) 0.0066(8) -0.0041(7)
C9 0.0308(10) 0.0201(8) 0.0260(8) 0.0017(6) 0.0064(7) 0.0000(7)
C10 0.0247(9) 0.0204(8) 0.0241(8) -0.0008(6) 0.0053(7) -0.0048(7)
C11 0.0273(10) 0.0196(8) 0.0258(8) 0.0010(6) 0.0074(7) 0.0021(7)
C12 0.0286(10) 0.0220(8) 0.0264(8) 0.0006(7) 0.0073(7) -0.0008(7)
C13 0.0347(11) 0.0192(8) 0.0368(10) 0.0009(7) 0.0090(9) 0.0021(7)
C14 0.0343(11) 0.0236(9) 0.0350(10) 0.0019(7) 0.0117(8) 0.0062(8)
C15 0.0269(10) 0.0257(9) 0.0315(9) 0.0021(7) 0.0081(8) 0.0023(7)
C16 0.0282(10) 0.0207(8) 0.0239(8) 0.0008(6) 0.0070(7) 0.0003(7)
C17 0.0249(10) 0.0256(9) 0.0442(11) -0.0068(8) 0.0110(8) -0.0014(8)
C18 0.0285(10) 0.0279(9) 0.0368(10) -0.0076(8) 0.0116(8) -0.0022(8)
C19 0.0448(13) 0.0280(10) 0.0361(11) 0.0044(8) -0.0002(9) -0.0004(9)
C20 0.0336(11) 0.0307(10) 0.0438(11) -0.0100(8) 0.0064(9) -0.0092(9)
C21 0.0294(11) 0.0340(10) 0.0318(9) 0.0014(8) 0.0054(8) 0.0008(8)
C22 0.0283(10) 0.0282(9) 0.0331(10) 0.0029(7) 0.0073(8) -0.0008(8)
C23 0.0319(12) 0.0396(11) 0.0381(11) 0.0044(9) 0.0001(9) 0.0002(9)
C24 0.0303(11) 0.0380(11) 0.0341(10) -0.0046(8) 0.0107(9) -0.0021(8)

loop_
_atom_type_symbol
_atom_type_description
_atom_type_scat_dispersion_real
_atom_type_scat_dispersion_imag
_atom_type_scat_source
C C 0.0033 0.0016 'International Tables Vol C Tables 4.2.6.8 and 6.1.1.4'
H H 0.0000 0.0000 'International Tables Vol C Tables 4.2.6.8 and 6.1.1.4'
N N 0.0061 0.0033 'International Tables Vol C Tables 4.2.6.8 and 6.1.1.4'
O O 0.0106 0.0060 'International Tables Vol C Tables 4.2.6.8 and 6.1.1.4'
Al Al 0.0645 0.0514 'International Tables Vol C Tables 4.2.6.8 and 6.1.1.4'

loop_
_geom_angle_atom_site_label_1
_geom_angle_atom_site_label_2
_geom_angle_atom_site_label_3
_geom_angle
_geom_angle_site_symmetry_1
_geom_angle_site_symmetry_3
_geom_angle_publ_flag
N2 Al1 C22 115.78(8) . . ?
N2 Al1 C21 116.01(8) . . ?
C22 Al1 C21 120.42(9) . . ?
N2 Al1 N1 86.77(7) . . ?
C22 Al1 N1 103.87(8) . . ?
C21 Al1 N1 106.40(8) . . ?
N2 Al1 Al2 110.66(5) . . ?
C22 Al1 Al2 62.95(6) . . ?
C21 Al1 Al2 72.86(6) . . ?
N1 Al1 Al2 161.25(5) . . ?
N3 Al2 C24 116.17(8) . . ?
N3 Al2 C23 114.28(9) . . ?
C24 Al2 C23 117.23(10) . . ?
N3 Al2 N4 86.85(7) . . ?
C24 Al2 N4 108.75(8) . . ?
C23 Al2 N4 108.84(8) . . ?
N3 Al2 Al1 26.47(5) . . ?
C24 Al2 Al1 119.93(7) . . ?
C23 Al2 Al1 122.04(7) . . ?
N4 Al2 Al1 60.46(5) . . ?
C10 O1 C11 105.63(13) . . ?
C2 N1 C1 108.85(16) . . ?
C2 N1 C3 110.35(15) . . ?
C1 N1 C3 109.57(15) . . ?
C2 N1 Al1 111.88(12) . . ?
C1 N1 Al1 115.10(13) . . ?
C3 N1 Al1 100.83(10) . . ?
C5 N2 C4 114.70(15) . . ?
C5 N2 Al1 131.27(13) . . ?
C4 N2 Al1 113.52(11) . . ?
C16 N3 C17 119.20(16) . . ?
C16 N3 Al2 126.36(13) . . ?
C17 N3 Al2 114.16(12) . . ?
C20 N4 C19 108.96(15) . . ?
C20 N4 C18 109.61(15) . . ?
C19 N4 C18 110.52(16) . . ?
C20 N4 Al2 115.94(13) . . ?
C19 N4 Al2 111.17(12) . . ?
C18 N4 Al2 100.34(11) . . ?
N1 C3 C4 109.75(15) . . ?
N2 C4 C3 108.40(15) . . ?
N2 C5 C10 122.79(16) . . ?
N2 C5 C6 123.83(17) . . ?
C10 C5 C6 113.37(16) . . ?
C7 C6 C5 122.81(18) . . ?
C8 C7 C6 122.11(17) . . ?
C7 C8 C9 117.03(17) . . ?
C10 C9 C8 120.52(18) . . ?
C10 C9 C12 106.25(16) . . ?
C8 C9 C12 133.21(17) . . ?
O1 C10 C9 111.46(16) . . ?
O1 C10 C5 124.37(15) . . ?
C9 C10 C5 124.13(16) . . ?
C16 C11 C12 123.57(16) . . ?
C16 C11 O1 126.14(15) . . ?
C12 C11 O1 110.28(15) . . ?
C13 C12 C11 120.93(18) . . ?
C13 C12 C9 132.69(17) . . ?
C11 C12 C9 106.37(15) . . ?
C14 C13 C12 117.13(17) . . ?
C13 C14 C15 121.55(18) . . ?
C14 C15 C16 123.65(18) . . ?
N3 C16 C11 128.27(17) . . ?
N3 C16 C15 118.57(17) . . ?
C11 C16 C15 113.16(16) . . ?
N3 C17 C18 107.18(16) . . ?
N4 C18 C17 109.76(15) . . ?

loop_
_geom_bond_atom_site_label_1
_geom_bond_atom_site_label_2
_geom_bond_distance
_geom_bond_site_symmetry_2
_geom_bond_publ_flag
Al1 N2 1.8759(16) . ?
Al1 C22 1.9678(19) . ?
Al1 C21 1.973(2) . ?
Al1 N1 2.0430(17) . ?
Al1 Al2 6.6586(8) . ?
Al2 N3 1.8649(17) . ?
Al2 C24 1.958(2) . ?
Al2 C23 1.965(2) . ?
Al2 N4 2.0164(16) . ?
O1 C10 1.389(2) . ?
O1 C11 1.407(2) . ?
N1 C2 1.482(2) . ?
N1 C1 1.483(2) . ?
N1 C3 1.489(2) . ?
N2 C5 1.384(2) . ?
N2 C4 1.467(2) . ?
N3 C16 1.376(2) . ?
N3 C17 1.465(2) . ?
N4 C20 1.482(2) . ?
N4 C19 1.487(2) . ?
N4 C18 1.495(2) . ?
C3 C4 1.519(3) . ?
C5 C10 1.411(3) . ?
C5 C6 1.414(2) . ?
C6 C7 1.402(3) . ?
C7 C8 1.375(3) . ?
C8 C9 1.403(3) . ?
C9 C10 1.394(2) . ?
C9 C12 1.441(3) . ?
C11 C16 1.402(3) . ?
C11 C12 1.405(2) . ?
C12 C13 1.400(3) . ?
C13 C14 1.375(3) . ?
C14 C15 1.392(3) . ?
C15 C16 1.423(3) . ?
C17 C18 1.524(3) . ?

loop_
_geom_torsion_atom_site_label_1
_geom_torsion_atom_site_label_2
_geom_torsion_atom_site_label_3
_geom_torsion_atom_site_label_4
_geom_torsion
_geom_torsion_site_symmetry_1
_geom_torsion_site_symmetry_2
_geom_torsion_site_symmetry_3
_geom_torsion_site_symmetry_4
_geom_torsion_publ_flag
N2 Al1 Al2 N3 30.03(12) . . . . ?
C22 Al1 Al2 N3 139.26(13) . . . . ?
C21 Al1 Al2 N3 -81.94(13) . . . . ?
N1 Al1 Al2 N3 -172.54(18) . . . . ?
N2 Al1 Al2 C24 -59.15(9) . . . . ?
C22 Al1 Al2 C24 50.08(10) . . . . ?
C21 Al1 Al2 C24 -171.12(10) . . . . ?
N1 Al1 Al2 C24 98.28(16) . . . . ?
N2 Al1 Al2 C23 110.34(9) . . . . ?
C22 Al1 Al2 C23 -140.44(10) . . . . ?
C21 Al1 Al2 C23 -1.64(10) . . . . ?
N1 Al1 Al2 C23 -92.24(16) . . . . ?
N2 Al1 Al2 N4 -154.89(7) . . . . ?
C22 Al1 Al2 N4 -45.66(8) . . . . ?
C21 Al1 Al2 N4 93.14(8) . . . . ?
N1 Al1 Al2 N4 2.54(15) . . . . ?
N2 Al1 N1 C2 -86.34(13) . . . . ?
C22 Al1 N1 C2 157.89(13) . . . . ?
C21 Al1 N1 C2 29.84(15) . . . . ?
Al2 Al1 N1 C2 114.74(16) . . . . ?
N2 Al1 N1 C1 148.73(15) . . . . ?
C22 Al1 N1 C1 32.96(16) . . . . ?
C21 Al1 N1 C1 -95.09(15) . . . . ?
Al2 Al1 N1 C1 -10.2(2) . . . . ?
N2 Al1 N1 C3 30.95(11) . . . . ?
C22 Al1 N1 C3 -84.82(12) . . . . ?
C21 Al1 N1 C3 147.13(12) . . . . ?
Al2 Al1 N1 C3 -127.97(13) . . . . ?
C22 Al1 N2 C5 -93.69(17) . . . . ?
C21 Al1 N2 C5 55.77(18) . . . . ?
N1 Al1 N2 C5 162.45(16) . . . . ?
Al2 Al1 N2 C5 -24.64(17) . . . . ?
C22 Al1 N2 C4 95.06(14) . . . . ?
C21 Al1 N2 C4 -115.47(14) . . . . ?
N1 Al1 N2 C4 -8.79(13) . . . . ?
Al2 Al1 N2 C4 164.11(11) . . . . ?
C24 Al2 N3 C16 -53.27(18) . . . . ?
C23 Al2 N3 C16 88.09(17) . . . . ?
N4 Al2 N3 C16 -162.64(15) . . . . ?
Al1 Al2 N3 C16 -158.3(2) . . . . ?
C24 Al2 N3 C17 120.48(14) . . . . ?
C23 Al2 N3 C17 -98.16(15) . . . . ?
N4 Al2 N3 C17 11.11(14) . . . . ?
Al1 Al2 N3 C17 15.40(10) . . . . ?
N3 Al2 N4 C20 -150.69(14) . . . . ?
C24 Al2 N4 C20 92.70(15) . . . . ?
C23 Al2 N4 C20 -36.08(16) . . . . ?
Al1 Al2 N4 C20 -152.89(15) . . . . ?
N3 Al2 N4 C19 84.14(14) . . . . ?
C24 Al2 N4 C19 -32.46(16) . . . . ?
C23 Al2 N4 C19 -161.25(14) . . . . ?
Al1 Al2 N4 C19 81.95(13) . . . . ?
N3 Al2 N4 C18 -32.78(11) . . . . ?
C24 Al2 N4 C18 -149.39(12) . . . . ?
C23 Al2 N4 C18 81.83(13) . . . . ?
Al1 Al2 N4 C18 -34.98(9) . . . . ?
C2 N1 C3 C4 71.20(19) . . . . ?
C1 N1 C3 C4 -168.97(16) . . . . ?
Al1 N1 C3 C4 -47.21(16) . . . . ?
C5 N2 C4 C3 171.13(14) . . . . ?
Al1 N2 C4 C3 -16.10(18) . . . . ?
N1 C3 C4 N2 43.8(2) . . . . ?
C4 N2 C5 C10 -171.27(16) . . . . ?
Al1 N2 C5 C10 17.6(3) . . . . ?
C4 N2 C5 C6 7.1(2) . . . . ?
Al1 N2 C5 C6 -164.10(14) . . . . ?
N2 C5 C6 C7 -177.85(17) . . . . ?
C10 C5 C6 C7 0.6(2) . . . . ?
C5 C6 C7 C8 0.5(3) . . . . ?
C6 C7 C8 C9 -0.5(3) . . . . ?
C7 C8 C9 C10 -0.7(3) . . . . ?
C7 C8 C9 C12 178.06(19) . . . . ?
C11 O1 C10 C9 -0.30(18) . . . . ?
C11 O1 C10 C5 177.53(16) . . . . ?
C8 C9 C10 O1 179.79(15) . . . . ?
C12 C9 C10 O1 0.7(2) . . . . ?
C8 C9 C10 C5 2.0(3) . . . . ?
C12 C9 C10 C5 -177.10(16) . . . . ?
N2 C5 C10 O1 -0.9(3) . . . . ?
C6 C5 C10 O1 -179.39(15) . . . . ?
N2 C5 C10 C9 176.66(16) . . . . ?
C6 C5 C10 C9 -1.8(2) . . . . ?
C10 O1 C11 C16 -179.20(16) . . . . ?
C10 O1 C11 C12 -0.28(18) . . . . ?
C16 C11 C12 C13 0.2(3) . . . . ?
O1 C11 C12 C13 -178.75(16) . . . . ?
C16 C11 C12 C9 179.68(16) . . . . ?
O1 C11 C12 C9 0.72(19) . . . . ?
C10 C9 C12 C13 178.51(19) . . . . ?
C8 C9 C12 C13 -0.4(4) . . . . ?
C10 C9 C12 C11 -0.87(19) . . . . ?
C8 C9 C12 C11 -179.75(19) . . . . ?
C11 C12 C13 C14 0.7(3) . . . . ?
C9 C12 C13 C14 -178.60(19) . . . . ?
C12 C13 C14 C15 -1.3(3) . . . . ?
C13 C14 C15 C16 1.0(3) . . . . ?
C17 N3 C16 C11 -7.3(3) . . . . ?
Al2 N3 C16 C11 166.17(14) . . . . ?
C17 N3 C16 C15 172.38(16) . . . . ?
Al2 N3 C16 C15 -14.2(2) . . . . ?
C12 C11 C16 N3 179.17(17) . . . . ?
O1 C11 C16 N3 -2.0(3) . . . . ?
C12 C11 C16 C15 -0.5(2) . . . . ?
O1 C11 C16 C15 178.28(16) . . . . ?
C14 C15 C16 N3 -179.80(17) . . . . ?
C14 C15 C16 C11 -0.1(3) . . . . ?
C16 N3 C17 C18 -171.65(16) . . . . ?
Al2 N3 C17 C18 14.1(2) . . . . ?
C20 N4 C18 C17 171.14(17) . . . . ?
C19 N4 C18 C17 -68.75(19) . . . . ?
Al2 N4 C18 C17 48.66(17) . . . . ?
N3 C17 C18 N4 -43.2(2) . . . . ?
